data_4503743
loop_
_publ_author_name
'Tian, Ai-xiang'
'Ying, Jun'
'Peng, Jun'
'Sha, Jing-quan'
'Pang, Hai-jun'
'Zhang, Peng-peng'
'Chen, Yuan'
'Zhu, Min'
'Su, Zhong-min'

_publ_section_title
;
 Tuning the Dimensionality of the Coordination Polymer Based on
 Polyoxometalate by Changing the Spacer Length of Ligands
;
_journal_issue 10
_journal_name_full 'Crystal Growth &amp; Design'
_journal_page_first 3717
_journal_paper_doi 10.1021/cg800353y
_journal_volume 8
_journal_year 2008
_chemical_formula_sum 'C40 H64 Cu5 Mo12 N24 O40 P'
_chemical_formula_weight 3021.06
_chemical_name_systematic
; 
 ? 
;
_space_group_IT_number 14
_symmetry_cell_setting monoclinic
_symmetry_space_group_name_Hall '-P 2ybc'
_symmetry_space_group_name_H-M 'P 1 21/c 1'
_atom_sites_solution_hydrogens geom
_atom_sites_solution_primary direct
_atom_sites_solution_secondary difmap
_audit_creation_method SHELXL-97
_cell_angle_alpha 90.00
_cell_angle_beta 97.175(3)
_cell_angle_gamma 90.00
_cell_formula_units_Z 2
_cell_length_a 13.569(3)
_cell_length_b 24.746(5)
_cell_length_c 11.501(3)
_cell_measurement_temperature 296(2)
_cell_measurement_theta_max 28.27
_cell_volume 3831.5(15)
_computing_structure_refinement 'SHELXL-97 (Sheldrick, 1997)'
_computing_structure_solution 'SHELXS-97 (Sheldrick, 1990)'
_diffrn_ambient_temperature 296(2)
_diffrn_measured_fraction_theta_full 0.928
_diffrn_measured_fraction_theta_max 0.928
_diffrn_measurement_device_type 'CCD area detector'
_diffrn_measurement_method 'CCD area detector'
_diffrn_radiation_monochromator graphite
_diffrn_radiation_source 'fine-focus sealed tube'
_diffrn_radiation_type MoK\a
_diffrn_radiation_wavelength 0.71073
_diffrn_reflns_av_R_equivalents 0.1039
_diffrn_reflns_av_sigmaI/netI 0.0991
_diffrn_reflns_limit_h_max 18
_diffrn_reflns_limit_h_min -17
_diffrn_reflns_limit_k_max 20
_diffrn_reflns_limit_k_min -32
_diffrn_reflns_limit_l_max 15
_diffrn_reflns_limit_l_min -14
_diffrn_reflns_number 21960
_diffrn_reflns_theta_full 28.27
_diffrn_reflns_theta_max 28.27
_diffrn_reflns_theta_min 1.51
_diffrn_standards_decay_% none
_diffrn_standards_interval_count none
_diffrn_standards_interval_time none
_diffrn_standards_number none
_exptl_absorpt_coefficient_mu 3.371
_exptl_absorpt_correction_T_max 0.667
_exptl_absorpt_correction_T_min 0.394
_exptl_absorpt_correction_type numerical
_exptl_absorpt_process_details 'ABSCOR by T.Higashi    8 March, 1995'
_exptl_crystal_colour black
_exptl_crystal_density_diffrn 2.619
_exptl_crystal_density_meas ?
_exptl_crystal_density_method 'not measured'
_exptl_crystal_description block
_exptl_crystal_F_000 2912
_exptl_crystal_size_max 0.33
_exptl_crystal_size_mid 0.24
_exptl_crystal_size_min 0.12
_refine_diff_density_max 1.637
_refine_diff_density_min -1.290
_refine_diff_density_rms 0.205
_refine_ls_extinction_method none
_refine_ls_goodness_of_fit_ref 1.019
_refine_ls_hydrogen_treatment mixed
_refine_ls_matrix_type full
_refine_ls_number_parameters 571
_refine_ls_number_reflns 8817
_refine_ls_number_restraints 2
_refine_ls_restrained_S_all 1.021
_refine_ls_R_factor_all 0.1019
_refine_ls_R_factor_gt 0.0657
_refine_ls_shift/su_max 0.001
_refine_ls_shift/su_mean 0.000
_refine_ls_structure_factor_coef Fsqd
_refine_ls_weighting_details 'calc w=1/[\s^2^(Fo^2^)+(0.0644P)^2^+20.7972P] where P=(Fo^2^+2Fc^2^)/3'
_refine_ls_weighting_scheme calc
_refine_ls_wR_factor_gt 0.1558
_refine_ls_wR_factor_ref 0.1801
_reflns_number_gt 5765
_reflns_number_total 9496
_reflns_threshold_expression >2sigma(I)
_cod_data_source_file cg800353y_si_003.cif
_cod_data_source_block Compound-3
_cod_depositor_comments
;
The following automatic conversions were performed:

'_exptl_crystal_density_meas' value 'none' was changed to '?' - the
value is perceived as not measured.

Automatic conversion script
Id: cif_fix_values 3008 2015-01-20 13:52:24Z robertas 
;
_cod_original_sg_symbol_H-M P21/c
_cod_database_code 4503743

loop_
_symmetry_equiv_pos_as_xyz
'x, y, z'
'-x, y+1/2, -z+1/2'
'-x, -y, -z'
'x, -y-1/2, z-1/2'

loop_
_atom_site_label
_atom_site_type_symbol
_atom_site_fract_x
_atom_site_fract_y
_atom_site_fract_z
_atom_site_U_iso_or_equiv
_atom_site_adp_type
_atom_site_occupancy
_atom_site_symmetry_multiplicity
_atom_site_calc_flag
_atom_site_refinement_flags
P1 P -1.5000 0.0000 1.0000 0.0204(5) Uani 1 2 d S
Mo1 Mo -1.74971(6) 0.00671(4) 0.86485(8) 0.0493(3) Uani 1 1 d .
Mo2 Mo -1.30479(6) 0.02604(4) 0.83202(7) 0.0448(2) Uani 1 1 d .
Mo3 Mo -1.56112(6) 0.09636(3) 1.20832(6) 0.03353(19) Uani 1 1 d .
Mo4 Mo -1.35663(6) 0.12005(3) 1.04947(7) 0.0359(2) Uani 1 1 d .
Mo5 Mo -1.60545(6) 0.12573(3) 0.90377(7) 0.0372(2) Uani 1 1 d .
Mo6 Mo -1.55365(7) 0.02665(4) 0.69460(7) 0.0461(2) Uani 1 1 d .
O1' O -1.5368(8) 0.0129(4) 1.1183(8) 0.025(2) Uani 0.50 1 d P
O1 O -1.5030(7) 0.0558(4) 1.0277(9) 0.027(2) Uani 0.50 1 d P
O2' O -1.5723(8) 0.0326(4) 0.9047(9) 0.028(2) Uani 0.50 1 d P
O2 O -1.6023(7) -0.0290(4) 0.9981(9) 0.024(2) Uani 0.50 1 d P
O3 O -1.6207(5) 0.1263(3) 1.0668(5) 0.0514(18) Uani 1 1 d .
O4 O -1.4365(5) 0.1237(3) 1.1708(6) 0.0472(17) Uani 1 1 d .
O5 O -1.5811(6) 0.0402(3) 0.5528(6) 0.0547(19) Uani 1 1 d .
O6 O -1.8673(5) 0.0101(3) 0.8035(7) 0.0567(19) Uani 1 1 d .
O7 O -1.4718(5) 0.1458(3) 0.9457(5) 0.0471(17) Uani 1 1 d .
O8 O -1.2914(6) 0.1765(3) 1.0689(6) 0.063(2) Uani 1 1 d .
O9 O -1.6550(6) 0.1850(4) 0.8635(7) 0.076(3) Uani 1 1 d .
O10 O -1.4157(6) 0.0450(3) 0.7243(9) 0.082(3) Uani 1 1 d .
O11 O -1.3140(8) 0.0927(4) 0.9070(7) 0.093(3) Uani 1 1 d .
O12 O -1.5739(7) 0.0961(4) 0.7664(9) 0.103(4) Uani 1 1 d .
O13 O -1.2116(6) 0.0381(3) 0.7543(7) 0.061(2) Uani 1 1 d .
O14 O -1.2730(7) 0.0694(4) 1.1307(6) 0.086(3) Uani 1 1 d .
O15 O -1.5159(6) -0.0456(3) 0.6944(8) 0.075(3) Uani 1 1 d .
O16 O -1.6810(7) 0.0084(4) 0.7326(9) 0.097(4) Uani 1 1 d .
O17 O -1.6680(6) 0.0474(3) 1.2042(10) 0.090(3) Uani 1 1 d .
O18 O -1.2321(8) 0.0015(4) 0.9748(7) 0.099(4) Uani 1 1 d .
O19 O -1.5880(6) 0.1423(4) 1.3038(7) 0.079(3) Uani 1 1 d .
O20 O -1.7194(7) 0.0802(4) 0.8911(9) 0.105(4) Uani 1 1 d .
Cu1 Cu -1.46231(13) 0.24254(6) 0.88507(11) 0.0647(4) Uani 1 1 d .
Cu2 Cu -1.03036(13) 0.04294(6) 0.72276(16) 0.0742(5) Uani 1 1 d .
Cu3 Cu -1.0000 -0.5000 0.5000 0.0787(7) Uani 1 2 d S
C1 C -1.4741(9) 0.2476(4) 1.1308(8) 0.054(3) Uani 1 1 d .
H1A H -1.4989 0.2126 1.1310 0.065 Uiso 1 1 calc R
C2 C -1.4239(7) 0.3240(4) 1.1893(8) 0.043(2) Uani 1 1 d .
H2A H -1.4057 0.3538 1.2366 0.052 Uiso 1 1 calc R
C3 C -1.3988(8) 0.3656(4) 0.9943(8) 0.046(2) Uani 1 1 d .
H3A H -1.4370 0.3976 1.0077 0.055 Uiso 1 1 calc R
H3B H -1.4189 0.3539 0.9143 0.055 Uiso 1 1 calc R
C4 C -1.2925(9) 0.3802(5) 1.0068(13) 0.073(4) Uani 1 1 d .
H4A H -1.2750 0.3961 1.0836 0.088 Uiso 1 1 calc R
H4B H -1.2834 0.4078 0.9493 0.088 Uiso 1 1 calc R
C5 C -1.2201(11) 0.3346(8) 0.9927(14) 0.103(6) Uani 1 1 d .
H5A H -1.1544 0.3461 1.0270 0.124 Uiso 1 1 calc R
H5B H -1.2385 0.3038 1.0374 0.124 Uiso 1 1 calc R
C6 C -1.2142(14) 0.3178(6) 0.8788(15) 0.106(6) Uani 1 1 d D
H6A H -1.1898 0.3466 0.8328 0.128 Uiso 1 1 calc R
H6B H -1.2785 0.3060 0.8410 0.128 Uiso 1 1 calc R
C7 C -1.1371(15) 0.2684(10) 0.895(2) 0.184(12) Uani 1 1 d D
H7A H -1.0728 0.2807 0.9318 0.221 Uiso 1 1 calc R
H7B H -1.1611 0.2404 0.9435 0.221 Uiso 1 1 calc R
C8 C -1.1298(19) 0.2480(10) 0.778(2) 0.164(10) Uani 1 1 d D
H8A H -1.0984 0.2744 0.7324 0.197 Uiso 1 1 calc R
H8B H -1.1950 0.2394 0.7379 0.197 Uiso 1 1 calc R
C9 C -1.0968(10) 0.1466(5) 0.7799(14) 0.078(4) Uani 1 1 d .
H9A H -1.1630 0.1360 0.7709 0.094 Uiso 1 1 calc R
C10 C -0.9447(9) 0.1488(5) 0.7999(11) 0.064(3) Uani 1 1 d .
H10A H -0.8791 0.1375 0.8027 0.077 Uiso 1 1 calc R
C11 C -1.1355(10) -0.0371(5) 0.5717(12) 0.068(3) Uani 1 1 d .
H11A H -1.1954 -0.0185 0.5665 0.082 Uiso 1 1 calc R
C12 C -0.9882(12) -0.0600(7) 0.6143(15) 0.101(6) Uani 1 1 d .
H12A H -0.9218 -0.0593 0.6465 0.121 Uiso 1 1 calc R
C13 C -1.1909(13) -0.1166(6) 0.4475(14) 0.097(5) Uani 1 1 d .
H13A H -1.1600 -0.1327 0.3842 0.116 Uiso 1 1 calc R
H13B H -1.2476 -0.0954 0.4139 0.116 Uiso 1 1 calc R
C14 C -1.2240(12) -0.1604(8) 0.5268(13) 0.099(5) Uani 1 1 d .
H14A H -1.1661 -0.1807 0.5598 0.119 Uiso 1 1 calc R
H14B H -1.2518 -0.1433 0.5912 0.119 Uiso 1 1 calc R
C15 C -1.2942(16) -0.1966(7) 0.4716(18) 0.119(7) Uani 1 1 d .
H15A H -1.3504 -0.1759 0.4350 0.143 Uiso 1 1 calc R
H15B H -1.3180 -0.2190 0.5315 0.143 Uiso 1 1 calc R
C16 C -1.2592(11) -0.2337(6) 0.3791(14) 0.086(4) Uani 1 1 d .
H16A H -1.2307 -0.2118 0.3218 0.103 Uiso 1 1 calc R
H16B H -1.3162 -0.2525 0.3388 0.103 Uiso 1 1 calc R
C17 C -1.1818(10) -0.2757(5) 0.4296(10) 0.064(3) Uani 1 1 d .
H17A H -1.1213 -0.2576 0.4624 0.077 Uiso 1 1 calc R
H17B H -1.2071 -0.2959 0.4918 0.077 Uiso 1 1 calc R
C18 C -1.1597(10) -0.3138(5) 0.3337(11) 0.070(3) Uani 1 1 d .
H18A H -1.2214 -0.3302 0.2988 0.084 Uiso 1 1 calc R
H18B H -1.1329 -0.2933 0.2731 0.084 Uiso 1 1 calc R
C19 C -1.1066(10) -0.4062(5) 0.4090(10) 0.063(3) Uani 1 1 d .
H19A H -1.1688 -0.4220 0.4089 0.076 Uiso 1 1 calc R
C20 C -0.9544(10) -0.3920(6) 0.4268(14) 0.082(4) Uani 1 1 d .
H20A H -0.8866 -0.3987 0.4419 0.098 Uiso 1 1 calc R
N1 N -1.4239(6) 0.3228(3) 1.0743(6) 0.0365(17) Uani 1 1 d .
N2 N -1.4559(7) 0.2733(3) 1.0362(6) 0.043(2) Uani 1 1 d .
N3 N -1.4530(7) 0.2778(3) 1.2271(6) 0.047(2) Uani 1 1 d .
N4 N -1.0660(9) 0.1970(5) 0.7971(13) 0.095(4) Uani 1 1 d .
N5 N -0.9684(9) 0.1979(5) 0.8170(12) 0.090(4) Uani 1 1 d .
N6 N -1.0226(7) 0.1143(4) 0.7775(8) 0.055(2) Uani 1 1 d .
N7 N -1.0517(8) -0.0220(4) 0.6333(9) 0.069(3) Uani 1 1 d .
N8 N -1.1201(9) -0.0825(5) 0.5192(10) 0.076(3) Uani 1 1 d .
N9 N -1.0257(10) -0.0984(5) 0.5473(12) 0.098(4) Uani 1 1 d .
N10 N -1.0902(7) -0.3563(4) 0.3742(9) 0.058(2) Uani 1 1 d .
N11 N -0.9886(8) -0.3465(4) 0.3890(11) 0.076(3) Uani 1 1 d .
N12 N -1.0220(8) -0.4298(4) 0.4433(9) 0.062(3) Uani 1 1 d .

loop_
_atom_site_aniso_label
_atom_site_aniso_U_11
_atom_site_aniso_U_22
_atom_site_aniso_U_33
_atom_site_aniso_U_23
_atom_site_aniso_U_13
_atom_site_aniso_U_12
P1 0.0258(12) 0.0202(13) 0.0168(12) 0.0025(10) 0.0086(10) 0.0004(11)
Mo1 0.0371(4) 0.0689(7) 0.0418(5) -0.0127(4) 0.0040(3) 0.0026(4)
Mo2 0.0468(4) 0.0521(6) 0.0398(5) 0.0131(4) 0.0220(4) 0.0061(4)
Mo3 0.0493(4) 0.0220(4) 0.0310(4) -0.0007(3) 0.0122(3) -0.0001(3)
Mo4 0.0486(4) 0.0249(4) 0.0353(4) -0.0023(3) 0.0097(3) 0.0023(3)
Mo5 0.0492(4) 0.0227(4) 0.0419(4) -0.0032(3) 0.0148(4) 0.0002(3)
Mo6 0.0619(5) 0.0520(6) 0.0252(4) 0.0045(4) 0.0089(4) -0.0135(5)
O1' 0.043(6) 0.014(5) 0.019(5) -0.002(4) 0.015(4) 0.005(5)
O1 0.031(5) 0.022(6) 0.028(6) 0.005(4) 0.006(4) -0.001(5)
O2' 0.048(6) 0.009(5) 0.029(6) 0.005(4) 0.014(5) 0.003(5)
O2 0.026(5) 0.024(6) 0.024(5) 0.001(4) 0.011(4) -0.001(5)
O3 0.048(4) 0.075(5) 0.033(3) 0.018(3) 0.010(3) 0.002(4)
O4 0.052(4) 0.051(4) 0.040(4) 0.018(3) 0.013(3) -0.004(3)
O5 0.094(5) 0.039(4) 0.030(3) 0.005(3) 0.006(3) 0.003(4)
O6 0.049(4) 0.039(4) 0.077(5) -0.002(4) -0.011(4) 0.003(3)
O7 0.047(4) 0.061(5) 0.035(3) 0.019(3) 0.011(3) 0.000(3)
O8 0.070(5) 0.064(5) 0.054(4) 0.007(4) 0.007(4) -0.034(4)
O9 0.084(5) 0.084(6) 0.068(5) 0.045(5) 0.038(4) 0.046(5)
O10 0.063(5) 0.059(5) 0.116(7) 0.048(5) -0.018(5) -0.023(4)
O11 0.147(8) 0.095(7) 0.037(4) 0.003(4) 0.014(5) 0.089(7)
O12 0.111(7) 0.103(8) 0.109(8) -0.080(6) 0.071(6) -0.067(6)
O13 0.069(5) 0.042(4) 0.083(6) -0.010(4) 0.049(4) -0.009(4)
O14 0.127(7) 0.093(7) 0.039(4) 0.006(4) 0.018(4) 0.081(6)
O15 0.059(5) 0.054(5) 0.105(7) 0.048(5) -0.017(4) -0.013(4)
O16 0.108(7) 0.095(7) 0.102(7) -0.071(6) 0.073(6) -0.064(6)
O17 0.073(5) 0.046(5) 0.143(9) 0.061(6) -0.023(5) -0.023(4)
O18 0.164(9) 0.095(7) 0.037(4) -0.007(4) 0.012(5) 0.097(7)
O19 0.066(5) 0.124(8) 0.049(5) -0.048(5) 0.012(4) 0.016(5)
O20 0.103(7) 0.123(9) 0.105(7) -0.076(7) 0.074(6) -0.073(7)
Cu1 0.1107(12) 0.0575(9) 0.0311(6) -0.0138(6) 0.0292(7) -0.0277(9)
Cu2 0.0964(12) 0.0500(9) 0.0786(11) -0.0204(8) 0.0198(9) 0.0005(9)
Cu3 0.1197(19) 0.0370(11) 0.0869(17) 0.0007(11) 0.0425(15) 0.0074(13)
C1 0.107(9) 0.031(5) 0.029(5) 0.003(4) 0.026(5) 0.011(6)
C2 0.066(6) 0.032(5) 0.031(5) -0.010(4) 0.009(4) 0.002(5)
C3 0.071(6) 0.027(5) 0.041(5) 0.005(4) 0.017(5) 0.005(5)
C4 0.081(8) 0.059(8) 0.086(9) 0.003(7) 0.037(7) -0.006(7)
C5 0.082(9) 0.136(15) 0.100(12) 0.038(11) 0.043(9) 0.039(10)
C6 0.157(16) 0.058(9) 0.112(13) -0.005(9) 0.049(12) 0.055(10)
C7 0.136(18) 0.27(4) 0.17(2) -0.05(2) 0.092(18) -0.03(2)
C8 0.18(2) 0.14(2) 0.19(3) 0.055(19) 0.07(2) 0.035(18)
C9 0.067(8) 0.041(7) 0.124(12) -0.016(8) -0.003(8) 0.000(6)
C10 0.064(7) 0.062(8) 0.069(8) -0.003(6) 0.016(6) -0.001(7)
C11 0.082(8) 0.048(7) 0.074(8) -0.011(6) 0.008(7) 0.013(7)
C12 0.084(10) 0.094(12) 0.122(14) -0.054(11) 0.004(9) 0.021(9)
C13 0.129(13) 0.081(11) 0.084(11) -0.025(9) 0.025(10) -0.033(10)
C14 0.108(12) 0.131(15) 0.061(9) -0.026(10) 0.023(8) -0.023(12)
C15 0.167(19) 0.074(11) 0.129(16) 0.015(11) 0.065(15) 0.021(13)
C16 0.092(10) 0.060(9) 0.102(12) 0.025(8) -0.005(9) -0.012(8)
C17 0.086(8) 0.048(7) 0.058(7) 0.009(6) 0.008(6) -0.012(6)
C18 0.086(9) 0.054(8) 0.071(8) 0.009(6) 0.011(7) -0.014(7)
C19 0.074(8) 0.061(8) 0.056(7) 0.005(6) 0.017(6) -0.016(7)
C20 0.058(7) 0.079(10) 0.116(12) 0.005(9) 0.041(8) -0.001(7)
N1 0.060(5) 0.023(4) 0.027(4) -0.003(3) 0.008(3) 0.008(4)
N2 0.090(6) 0.019(3) 0.024(4) -0.004(3) 0.021(4) 0.006(4)
N3 0.084(6) 0.030(4) 0.028(4) 0.004(3) 0.017(4) 0.019(4)
N4 0.080(8) 0.049(7) 0.159(13) -0.017(8) 0.028(8) 0.018(6)
N5 0.086(8) 0.062(8) 0.122(11) -0.021(7) 0.016(7) -0.013(7)
N6 0.055(5) 0.041(5) 0.067(6) -0.010(4) 0.006(4) 0.005(4)
N7 0.078(7) 0.064(7) 0.064(6) -0.025(5) 0.005(5) 0.007(6)
N8 0.090(8) 0.060(7) 0.078(7) -0.018(6) 0.008(6) 0.005(7)
N9 0.105(10) 0.069(8) 0.119(11) -0.053(8) 0.015(8) 0.009(7)
N10 0.073(6) 0.038(5) 0.065(6) 0.006(4) 0.014(5) -0.009(5)
N11 0.065(6) 0.054(7) 0.113(9) 0.017(6) 0.030(6) -0.002(6)
N12 0.076(6) 0.046(6) 0.071(6) -0.009(5) 0.033(5) -0.003(5)

loop_
_atom_type_symbol
_atom_type_description
_atom_type_scat_dispersion_real
_atom_type_scat_dispersion_imag
_atom_type_scat_source
C C 0.0033 0.0016 'International Tables Vol C Tables 4.2.6.8 and 6.1.1.4'
H H 0.0000 0.0000 'International Tables Vol C Tables 4.2.6.8 and 6.1.1.4'
N N 0.0061 0.0033 'International Tables Vol C Tables 4.2.6.8 and 6.1.1.4'
O O 0.0106 0.0060 'International Tables Vol C Tables 4.2.6.8 and 6.1.1.4'
P P 0.1023 0.0942 'International Tables Vol C Tables 4.2.6.8 and 6.1.1.4'
Mo Mo -1.6832 0.6857 'International Tables Vol C Tables 4.2.6.8 and 6.1.1.4'
Cu Cu 0.3201 1.2651 'International Tables Vol C Tables 4.2.6.8 and 6.1.1.4'

loop_
_geom_angle_atom_site_label_1
_geom_angle_atom_site_label_2
_geom_angle_atom_site_label_3
_geom_angle
_geom_angle_site_symmetry_1
_geom_angle_site_symmetry_3
O1 P1 O1 180.0(2) 3_257 .
O1 P1 O1' 65.1(5) 3_257 3_257
O1 P1 O1' 114.9(5) . 3_257
O1 P1 O1' 114.9(5) 3_257 .
O1 P1 O1' 65.1(5) . .
O1' P1 O1' 180.000(3) 3_257 .
O1 P1 O2 113.6(5) 3_257 3_257
O1 P1 O2 66.4(5) . 3_257
O1' P1 O2 73.9(5) 3_257 3_257
O1' P1 O2 106.1(5) . 3_257
O1 P1 O2 66.4(5) 3_257 .
O1 P1 O2 113.6(5) . .
O1' P1 O2 106.1(5) 3_257 .
O1' P1 O2 73.9(5) . .
O2 P1 O2 180.0(7) 3_257 .
O1 P1 O2' 68.3(5) 3_257 3_257
O1 P1 O2' 111.7(5) . 3_257
O1' P1 O2' 105.2(5) 3_257 3_257
O1' P1 O2' 74.8(5) . 3_257
O2 P1 O2' 75.7(5) 3_257 3_257
O2 P1 O2' 104.3(5) . 3_257
O1 P1 O2' 111.7(5) 3_257 .
O1 P1 O2' 68.3(5) . .
O1' P1 O2' 74.8(5) 3_257 .
O1' P1 O2' 105.2(5) . .
O2 P1 O2' 104.3(5) 3_257 .
O2 P1 O2' 75.7(5) . .
O2' P1 O2' 180.0(6) 3_257 .
O6 Mo1 O20 101.4(4) . .
O6 Mo1 O16 101.6(5) . .
O20 Mo1 O16 89.3(4) . .
O6 Mo1 O18 100.6(4) . 3_257
O20 Mo1 O18 90.0(4) . 3_257
O16 Mo1 O18 157.5(5) . 3_257
O6 Mo1 O14 101.8(4) . 3_257
O20 Mo1 O14 156.7(5) . 3_257
O16 Mo1 O14 87.1(4) . 3_257
O18 Mo1 O14 84.8(3) 3_257 3_257
O6 Mo1 O2' 157.4(4) . .
O20 Mo1 O2' 62.1(4) . .
O16 Mo1 O2' 64.9(4) . .
O18 Mo1 O2' 95.1(4) 3_257 .
O14 Mo1 O2' 95.7(4) 3_257 .
O13 Mo2 O11 100.8(4) . .
O13 Mo2 O10 101.6(4) . .
O11 Mo2 O10 89.4(4) . .
O13 Mo2 O17 101.3(4) . 3_257
O11 Mo2 O17 157.8(5) . 3_257
O10 Mo2 O17 88.7(4) . 3_257
O13 Mo2 O18 100.0(5) . .
O11 Mo2 O18 86.6(4) . .
O10 Mo2 O18 158.4(4) . .
O17 Mo2 O18 87.1(4) 3_257 .
O13 Mo2 O2 157.2(4) . 3_257
O11 Mo2 O2 62.4(4) . 3_257
O10 Mo2 O2 93.9(4) . 3_257
O17 Mo2 O2 95.7(4) 3_257 3_257
O18 Mo2 O2 65.5(4) . 3_257
O13 Mo2 O1' 158.4(4) . 3_257
O11 Mo2 O1' 97.3(4) . 3_257
O10 Mo2 O1' 66.8(3) . 3_257
O17 Mo2 O1' 61.8(4) 3_257 3_257
O18 Mo2 O1' 92.7(4) . 3_257
O2 Mo2 O1' 44.3(3) 3_257 3_257
O19 Mo3 O3 101.4(4) . .
O19 Mo3 O17 103.1(5) . .
O3 Mo3 O17 89.2(3) . .
O19 Mo3 O15 102.3(5) . 3_257
O3 Mo3 O15 156.2(4) . 3_257
O17 Mo3 O15 87.4(3) . 3_257
O19 Mo3 O4 100.4(4) . .
O3 Mo3 O4 87.8(3) . .
O17 Mo3 O4 156.5(4) . .
O15 Mo3 O4 86.0(3) 3_257 .
O19 Mo3 O1' 162.1(4) . .
O3 Mo3 O1' 91.9(4) . .
O17 Mo3 O1' 64.8(4) . .
O15 Mo3 O1' 65.3(4) 3_257 .
O4 Mo3 O1' 92.0(3) . .
O8 Mo4 O14 102.6(5) . .
O8 Mo4 O4 102.0(3) . .
O14 Mo4 O4 91.8(3) . .
O8 Mo4 O11 101.5(5) . .
O14 Mo4 O11 87.8(3) . .
O4 Mo4 O11 156.0(4) . .
O8 Mo4 O7 100.4(4) . .
O14 Mo4 O7 156.6(4) . .
O4 Mo4 O7 86.9(3) . .
O11 Mo4 O7 84.1(3) . .
O8 Mo4 O2 160.3(4) . 3_257
O14 Mo4 O2 65.6(4) . 3_257
O4 Mo4 O2 94.4(3) . 3_257
O11 Mo4 O2 63.7(4) . 3_257
O7 Mo4 O2 91.3(3) . 3_257
O9 Mo5 O12 104.0(5) . .
O9 Mo5 O7 100.5(4) . .
O12 Mo5 O7 90.3(4) . .
O9 Mo5 O20 101.9(5) . .
O12 Mo5 O20 88.4(3) . .
O7 Mo5 O20 157.2(5) . .
O9 Mo5 O3 100.3(4) . .
O12 Mo5 O3 155.6(5) . .
O7 Mo5 O3 88.0(3) . .
O20 Mo5 O3 83.9(4) . .
O9 Mo5 O2' 160.4(5) . .
O12 Mo5 O2' 63.1(5) . .
O7 Mo5 O2' 94.6(4) . .
O20 Mo5 O2' 64.7(5) . .
O3 Mo5 O2' 92.7(3) . .
O5 Mo6 O15 102.8(4) . .
O5 Mo6 O16 100.1(4) . .
O15 Mo6 O16 91.8(4) . .
O5 Mo6 O10 102.8(4) . .
O15 Mo6 O10 88.0(4) . .
O16 Mo6 O10 156.5(4) . .
O5 Mo6 O12 102.3(4) . .
O15 Mo6 O12 154.9(5) . .
O16 Mo6 O12 86.0(4) . .
O10 Mo6 O12 84.3(4) . .
O5 Mo6 O2' 155.8(4) . .
O15 Mo6 O2' 96.9(4) . .
O16 Mo6 O2' 65.1(4) . .
O10 Mo6 O2' 91.7(4) . .
O12 Mo6 O2' 59.5(4) . .
P1 O1' O1 53.8(5) . .
P1 O1' Mo3 130.5(6) . .
O1 O1' Mo3 76.8(5) . .
P1 O1' Mo2 120.5(6) . 3_257
O1 O1' Mo2 137.4(7) . 3_257
Mo3 O1' Mo2 93.8(3) . 3_257
P1 O1 O1' 61.2(5) . .
P1 O1 O2 61.0(5) . 3_257
O1' O1 O2 100.3(8) . 3_257
P1 O1 O2' 60.8(5) . .
O1' O1 O2' 98.3(8) . .
O2 O1 O2' 96.8(8) 3_257 .
P1 O2' O1 50.9(5) . .
P1 O2' Mo5 126.9(6) . .
O1 O2' Mo5 76.0(5) . .
P1 O2' Mo6 120.9(5) . .
O1 O2' Mo6 136.2(7) . .
Mo5 O2' Mo6 95.6(4) . .
P1 O2' Mo1 119.8(5) . .
O1 O2' Mo1 131.8(6) . .
Mo5 O2' Mo1 94.1(4) . .
Mo6 O2' Mo1 91.1(4) . .
P1 O2 O1 52.7(5) . 3_257
P1 O2 Mo4 128.6(5) . 3_257
O1 O2 Mo4 76.0(5) 3_257 3_257
P1 O2 Mo2 121.3(5) . 3_257
O1 O2 Mo2 134.7(7) 3_257 3_257
Mo4 O2 Mo2 94.7(3) 3_257 3_257
Mo3 O3 Mo5 139.4(4) . .
Mo4 O4 Mo3 139.3(4) . .
Mo1 O6 Cu2 163.4(4) . 1_455
Mo5 O7 Mo4 137.9(4) . .
Mo2 O10 Mo6 137.8(4) . .
Mo2 O11 Mo4 138.1(6) . .
Mo5 O12 Mo6 141.1(7) . .
Mo4 O14 Mo1 139.9(6) . 3_257
Mo6 O15 Mo3 139.8(5) . 3_257
Mo1 O16 Mo6 138.8(6) . .
Mo3 O17 Mo2 138.7(6) . 3_257
Mo1 O18 Mo2 138.9(5) 3_257 .
Mo1 O20 Mo5 138.1(6) . .
N2 Cu1 N3 169.4(3) . 4_565
N6 Cu2 N7 166.5(5) . .
N6 Cu2 O6 100.1(3) . 1_655
N7 Cu2 O6 89.7(4) . 1_655
N12 Cu3 N12 180.0(2) 3_346 .
N2 C1 N3 112.0(9) . .
N2 C1 H1A 124.0 . .
N3 C1 H1A 124.0 . .
N3 C2 N1 110.5(8) . .
N3 C2 H2A 124.7 . .
N1 C2 H2A 124.7 . .
N1 C3 C4 114.5(9) . .
N1 C3 H3A 108.6 . .
C4 C3 H3A 108.6 . .
N1 C3 H3B 108.6 . .
C4 C3 H3B 108.6 . .
H3A C3 H3B 107.6 . .
C3 C4 C5 116.5(12) . .
C3 C4 H4A 108.2 . .
C5 C4 H4A 108.2 . .
C3 C4 H4B 108.2 . .
C5 C4 H4B 108.2 . .
H4A C4 H4B 107.3 . .
C6 C5 C4 116.0(14) . .
C6 C5 H5A 108.3 . .
C4 C5 H5A 108.3 . .
C6 C5 H5B 108.3 . .
C4 C5 H5B 108.3 . .
H5A C5 H5B 107.4 . .
C5 C6 C7 103.5(15) . .
C5 C6 H6A 111.1 . .
C7 C6 H6A 111.1 . .
C5 C6 H6B 111.1 . .
C7 C6 H6B 111.1 . .
H6A C6 H6B 109.0 . .
C8 C7 C6 106.1(18) . .
C8 C7 H7A 110.5 . .
C6 C7 H7A 110.5 . .
C8 C7 H7B 110.5 . .
C6 C7 H7B 110.5 . .
H7A C7 H7B 108.7 . .
C7 C8 N4 105.0(17) . .
C7 C8 H8A 110.7 . .
N4 C8 H8A 110.7 . .
C7 C8 H8B 110.7 . .
N4 C8 H8B 110.7 . .
H8A C8 H8B 108.8 . .
N6 C9 N4 110.9(12) . .
N6 C9 H9A 124.6 . .
N4 C9 H9A 124.6 . .
N5 C10 N6 115.0(11) . .
N5 C10 H10A 122.5 . .
N6 C10 H10A 122.5 . .
N8 C11 N7 108.4(12) . .
N8 C11 H11A 125.8 . .
N7 C11 H11A 125.8 . .
N9 C12 N7 114.2(14) . .
N9 C12 H12A 122.9 . .
N7 C12 H12A 122.9 . .
N8 C13 C14 107.3(13) . .
N8 C13 H13A 110.2 . .
C14 C13 H13A 110.2 . .
N8 C13 H13B 110.2 . .
C14 C13 H13B 110.2 . .
H13A C13 H13B 108.5 . .
C15 C14 C13 114.8(15) . .
C15 C14 H14A 108.6 . .
C13 C14 H14A 108.6 . .
C15 C14 H14B 108.6 . .
C13 C14 H14B 108.6 . .
H14A C14 H14B 107.5 . .
C14 C15 C16 116.6(16) . .
C14 C15 H15A 108.1 . .
C16 C15 H15A 108.1 . .
C14 C15 H15B 108.1 . .
C16 C15 H15B 108.1 . .
H15A C15 H15B 107.3 . .
C15 C16 C17 113.7(14) . .
C15 C16 H16A 108.8 . .
C17 C16 H16A 108.8 . .
C15 C16 H16B 108.8 . .
C17 C16 H16B 108.8 . .
H16A C16 H16B 107.7 . .
C18 C17 C16 109.6(11) . .
C18 C17 H17A 109.8 . .
C16 C17 H17A 109.8 . .
C18 C17 H17B 109.8 . .
C16 C17 H17B 109.8 . .
H17A C17 H17B 108.2 . .
N10 C18 C17 113.5(11) . .
N10 C18 H18A 108.9 . .
C17 C18 H18A 108.9 . .
N10 C18 H18B 108.9 . .
C17 C18 H18B 108.9 . .
H18A C18 H18B 107.7 . .
N12 C19 N10 109.5(11) . .
N12 C19 H19A 125.2 . .
N10 C19 H19A 125.2 . .
N11 C20 N12 116.0(12) . .
N11 C20 H20A 122.0 . .
N12 C20 H20A 122.0 . .
C2 N1 N2 107.8(7) . .
C2 N1 C3 129.6(8) . .
N2 N1 C3 122.6(7) . .
C1 N2 N1 104.8(7) . .
C1 N2 Cu1 125.3(7) . .
N1 N2 Cu1 129.7(6) . .
C2 N3 C1 104.9(8) . .
C2 N3 Cu1 127.5(7) . 4_566
C1 N3 Cu1 127.6(7) . 4_566
C9 N4 N5 109.6(12) . .
C9 N4 C8 126.5(15) . .
N5 N4 C8 123.2(15) . .
C10 N5 N4 102.8(12) . .
C9 N6 C10 101.3(10) . .
C9 N6 Cu2 125.5(8) . .
C10 N6 Cu2 131.8(8) . .
C12 N7 C11 104.4(11) . .
C12 N7 Cu2 129.4(10) . .
C11 N7 Cu2 126.2(9) . .
C11 N8 N9 110.2(11) . .
C11 N8 C13 129.0(13) . .
N9 N8 C13 120.6(12) . .
C12 N9 N8 102.8(12) . .
C19 N10 N11 109.2(10) . .
C19 N10 C18 130.2(11) . .
N11 N10 C18 120.5(9) . .
C20 N11 N10 101.5(10) . .
C19 N12 C20 103.7(11) . .
C19 N12 Cu3 128.2(9) . .
C20 N12 Cu3 128.0(10) . .

loop_
_geom_bond_atom_site_label_1
_geom_bond_atom_site_label_2
_geom_bond_distance
_geom_bond_site_symmetry_2
P1 O1 1.418(11) 3_257
P1 O1 1.418(11) .
P1 O1' 1.541(9) 3_257
P1 O1' 1.541(9) .
P1 O2 1.560(10) 3_257
P1 O2 1.560(10) .
P1 O2' 1.596(11) 3_257
P1 O2' 1.596(11) .
Mo1 O6 1.664(7) .
Mo1 O20 1.880(9) .
Mo1 O16 1.881(8) .
Mo1 O18 1.901(8) 3_257
Mo1 O14 1.907(9) 3_257
Mo1 O2' 2.477(11) .
Mo2 O13 1.664(6) .
Mo2 O11 1.873(9) .
Mo2 O10 1.885(8) .
Mo2 O17 1.890(9) 3_257
Mo2 O18 1.906(8) .
Mo2 O2 2.456(9) 3_257
Mo2 O1' 2.486(10) 3_257
Mo3 O19 1.653(7) .
Mo3 O3 1.877(6) .
Mo3 O17 1.886(8) .
Mo3 O15 1.905(7) 3_257
Mo3 O4 1.920(6) .
Mo3 O1' 2.351(10) .
Mo4 O8 1.653(7) .
Mo4 O14 1.862(8) .
Mo4 O4 1.873(6) .
Mo4 O11 1.928(8) .
Mo4 O7 1.951(6) .
Mo4 O2 2.368(11) 3_257
Mo5 O9 1.656(8) .
Mo5 O12 1.840(8) .
Mo5 O7 1.884(6) .
Mo5 O20 1.904(8) .
Mo5 O3 1.912(6) .
Mo5 O2' 2.348(10) .
Mo6 O5 1.660(6) .
Mo6 O15 1.861(8) .
Mo6 O16 1.889(8) .
Mo6 O10 1.915(8) .
Mo6 O12 1.942(9) .
Mo6 O2' 2.465(10) .
O1' O1 1.594(14) .
O1' Mo2 2.486(10) 3_257
O1 O2 1.634(14) 3_257
O1 O2' 1.698(15) .
O2 O1 1.634(14) 3_257
O2 Mo4 2.368(11) 3_257
O2 Mo2 2.456(9) 3_257
O6 Cu2 2.429(7) 1_455
O14 Mo1 1.907(9) 3_257
O15 Mo3 1.905(7) 3_257
O17 Mo2 1.890(9) 3_257
O18 Mo1 1.901(8) 3_257
Cu1 N2 1.889(7) .
Cu1 N3 1.905(7) 4_565
Cu2 N6 1.873(9) .
Cu2 N7 1.911(10) .
Cu2 O6 2.429(7) 1_655
Cu3 N12 1.867(10) 3_346
Cu3 N12 1.867(10) .
C1 N2 1.310(11) .
C1 N3 1.337(12) .
C1 H1A 0.9300 .
C2 N3 1.302(12) .
C2 N1 1.323(11) .
C2 H2A 0.9300 .
C3 N1 1.471(11) .
C3 C4 1.477(15) .
C3 H3A 0.9700 .
C3 H3B 0.9700 .
C4 C5 1.516(18) .
C4 H4A 0.9700 .
C4 H4B 0.9700 .
C5 C6 1.39(2) .
C5 H5A 0.9700 .
C5 H5B 0.9700 .
C6 C7 1.605(17) .
C6 H6A 0.9700 .
C6 H6B 0.9700 .
C7 C8 1.451(17) .
C7 H7A 0.9700 .
C7 H7B 0.9700 .
C8 N4 1.53(2) .
C8 H8A 0.9700 .
C8 H8B 0.9700 .
C9 N6 1.290(14) .
C9 N4 1.320(16) .
C9 H9A 0.9300 .
C10 N5 1.279(16) .
C10 N6 1.358(14) .
C10 H10A 0.9300 .
C11 N8 1.305(15) .
C11 N7 1.316(16) .
C11 H11A 0.9300 .
C12 N9 1.287(17) .
C12 N7 1.312(16) .
C12 H12A 0.9300 .
C13 N8 1.455(17) .
C13 C14 1.52(2) .
C13 H13A 0.9700 .
C13 H13B 0.9700 .
C14 C15 1.40(2) .
C14 H14A 0.9700 .
C14 H14B 0.9700 .
C15 C16 1.53(2) .
C15 H15A 0.9700 .
C15 H15B 0.9700 .
C16 C17 1.539(17) .
C16 H16A 0.9700 .
C16 H16B 0.9700 .
C17 C18 1.509(17) .
C17 H17A 0.9700 .
C17 H17B 0.9700 .
C18 N10 1.450(15) .
C18 H18A 0.9700 .
C18 H18B 0.9700 .
C19 N12 1.304(15) .
C19 N10 1.325(14) .
C19 H19A 0.9300 .
C20 N11 1.275(16) .
C20 N12 1.340(15) .
C20 H20A 0.9300 .
N1 N2 1.354(10) .
N3 Cu1 1.905(7) 4_566
N4 N5 1.317(15) .
N8 N9 1.340(15) .
N10 N11 1.389(13) .
